data_7055353
loop_
_publ_author_name
'Singh, Thokchom Prasanta'
'Shunmugam, Raja'

_publ_section_title
;
 PCl3-mediated synthesis of green/cyan fluorescent protein chromophores
 using amino acids
;
_journal_issue 4
_journal_name_full 'New J. Chem.'
_journal_page_first 3024
_journal_paper_doi 10.1039/C5NJ03144C
_journal_volume 40
_journal_year 2016
_chemical_formula_sum 'C42 H26 Fe O4'
_chemical_formula_weight 650.48
_chemical_name_systematic
;
?
;
_space_group_IT_number 14
_symmetry_cell_setting monoclinic
_symmetry_space_group_name_Hall '-P 2yn'
_symmetry_space_group_name_H-M 'P 1 21/n 1'
_atom_sites_solution_hydrogens geom
_atom_sites_solution_primary direct
_atom_sites_solution_secondary difmap
_audit_block_doi 10.5517/cc7251h
_audit_creation_method SHELXL-97
_audit_update_record
;
2003-05-14 deposited with the CCDC.
2016-02-05 downloaded from the CCDC.
;
_cell_angle_alpha 90.000(5)
_cell_angle_beta 94.522(5)
_cell_angle_gamma 90.000(5)
_cell_formula_units_Z 4
_cell_length_a 7.245(5)
_cell_length_b 32.443(5)
_cell_length_c 11.885(5)
_cell_measurement_temperature 120(2)
_cell_volume 2785(2)
_computing_structure_refinement 'SHELXL-97 (Sheldrick, 1997)'
_computing_structure_solution 'SHELXS-97 (Sheldrick, 1990)'
_diffrn_ambient_temperature 120(2)
_diffrn_measured_fraction_theta_full 0.773
_diffrn_measured_fraction_theta_max 0.773
_diffrn_radiation_monochromator graphite
_diffrn_radiation_source 'Rotating anode'
_diffrn_radiation_type MoK\a
_diffrn_radiation_wavelength 0.71069
_diffrn_reflns_av_R_equivalents 0.0000
_diffrn_reflns_av_sigmaI/netI 0.3734
_diffrn_reflns_limit_h_max 8
_diffrn_reflns_limit_h_min -8
_diffrn_reflns_limit_k_max 38
_diffrn_reflns_limit_k_min 0
_diffrn_reflns_limit_l_max 14
_diffrn_reflns_limit_l_min 0
_diffrn_reflns_number 3803
_diffrn_reflns_theta_full 25.03
_diffrn_reflns_theta_max 25.03
_diffrn_reflns_theta_min 3.04
_exptl_absorpt_coefficient_mu 0.592
_exptl_absorpt_correction_T_max 0.9970
_exptl_absorpt_correction_T_min 0.8908
_exptl_crystal_density_diffrn 1.551
_exptl_crystal_density_method 'not measured'
_exptl_crystal_F_000 1344
_exptl_crystal_size_max 0.20
_exptl_crystal_size_mid 0.14
_exptl_crystal_size_min 0.01
_refine_diff_density_max 0.602
_refine_diff_density_min -0.521
_refine_diff_density_rms 0.107
_refine_ls_extinction_method none
_refine_ls_goodness_of_fit_ref 0.970
_refine_ls_hydrogen_treatment mixed
_refine_ls_matrix_type full
_refine_ls_number_parameters 424
_refine_ls_number_reflns 3803
_refine_ls_number_restraints 252
_refine_ls_restrained_S_all 0.946
_refine_ls_R_factor_all 0.3751
_refine_ls_R_factor_gt 0.1386
_refine_ls_shift/su_max 0.019
_refine_ls_shift/su_mean 0.004
_refine_ls_structure_factor_coef Fsqd
_refine_ls_weighting_details 'calc w=1/[\s^2^(Fo^2^)+(0.1425P)^2^+0.0000P] where P=(Fo^2^+2Fc^2^)/3'
_refine_ls_weighting_scheme calc
_refine_ls_wR_factor_gt 0.2555
_refine_ls_wR_factor_ref 0.3588
_reflns_number_gt 1032
_reflns_number_total 3803
_reflns_threshold_expression >2sigma(I)
_cod_data_source_file c5nj03144c2.cif
_cod_data_source_block s92_1
_cod_depositor_comments
;
The following automatic conversions were performed:

'_symmetry_cell_setting' value 'Monoclinic' changed to 'monoclinic'
according to
/usr/data/users/saulius/crontab/automatic-downloads/rss-feeds/RSC/lib/dictionaries/cif_core.dic
dictionary named 'cif_core.dic' version 2.4.2 from 2011-04-26.

Automatic conversion script
Id: cif_fix_values 4268 2015-11-12 08:31:59Z antanas 

 Adding full bibliography for 7055353.cif.
;
_cod_original_sg_symbol_H-M P21/n
_cod_database_code 7055353

loop_
_symmetry_equiv_pos_as_xyz
'x, y, z'
'-x+1/2, y+1/2, -z+1/2'
'-x, -y, -z'
'x-1/2, -y-1/2, z-1/2'

loop_
_atom_site_label
_atom_site_type_symbol
_atom_site_fract_x
_atom_site_fract_y
_atom_site_fract_z
_atom_site_U_iso_or_equiv
_atom_site_adp_type
_atom_site_occupancy
_atom_site_symmetry_multiplicity
_atom_site_calc_flag
_atom_site_refinement_flags
Fe1 Fe 0.9519(4) 0.06680(7) 0.2528(2) 0.0581(12) Uani 1 1 d .
O52 O 0.659(2) 0.3211(3) 0.2217(11) 0.060(5) Uani 1 1 d .
C5 C 1.224(2) 0.0690(4) 0.2146(12) 0.034(4) Uani 1 1 d U
H5 H 1.3289 0.0695 0.2677 0.041 Uiso 1 1 calc R
C70 C 0.835(3) 0.2928(5) 0.3812(15) 0.042(5) Uani 1 1 d U
C52 C 0.715(3) 0.0876(6) 0.3043(15) 0.057(6) Uani 1 1 d U
H52 H 0.6334 0.1050 0.2595 0.069 Uiso 1 1 calc R
C8 C 1.132(3) 0.2222(5) 0.1674(17) 0.061(6) Uani 1 1 d U
C6 C 1.166(3) 0.1475(4) 0.1936(15) 0.059(6) Uani 1 1 d U
H6 H 1.2544 0.1522 0.2555 0.071 Uiso 1 1 calc R
C7 C 1.091(2) 0.1808(4) 0.1372(13) 0.045(5) Uani 1 1 d U
H7 H 1.0055 0.1759 0.0736 0.054 Uiso 1 1 calc R
C68 C 0.789(3) 0.3709(5) 0.3466(17) 0.059(6) Uani 1 1 d U
C69 C 0.749(3) 0.3273(5) 0.3090(18) 0.055(6) Uani 1 1 d U
C55 C 0.942(3) 0.0656(5) 0.4259(15) 0.057(6) Uani 1 1 d U
H55 H 1.0438 0.0648 0.4814 0.068 Uiso 1 1 calc R
C21 C 1.048(3) 0.2544(5) 0.1026(13) 0.052(6) Uani 1 1 d U
H21 H 0.9672 0.2483 0.0379 0.062 Uiso 1 1 calc R
C60 C 1.035(2) 0.2676(5) 0.5337(14) 0.047(6) Uani 1 1 d U
H60 H 1.1207 0.2716 0.5972 0.057 Uiso 1 1 calc R
C1 C 1.118(3) 0.1051(5) 0.1646(15) 0.054(6) Uani 1 1 d U
C59 C 0.987(3) 0.2277(5) 0.4989(15) 0.050(6) Uani 1 1 d U
H59 H 1.0409 0.2053 0.5411 0.060 Uiso 1 1 calc R
C58 C 0.865(3) 0.2192(5) 0.4061(17) 0.057(6) Uani 1 1 d U
C2 C 0.970(3) 0.0886(5) 0.0902(15) 0.053(6) Uani 1 1 d U
H2 H 0.8804 0.1044 0.0460 0.064 Uiso 1 1 calc R
C3 C 0.978(3) 0.0455(5) 0.0935(14) 0.050(6) Uani 1 1 d U
H3 H 0.8923 0.0276 0.0537 0.060 Uiso 1 1 calc R
C53 C 0.712(3) 0.0452(5) 0.3021(15) 0.044(5) Uani 1 1 d U
H53 H 0.6258 0.0285 0.2581 0.053 Uiso 1 1 calc R
C10 C 1.286(3) 0.2735(4) 0.2890(13) 0.048(5) Uani 1 1 d U
H10 H 1.3656 0.2797 0.3538 0.058 Uiso 1 1 calc R
C51 C 0.861(3) 0.1015(6) 0.3853(16) 0.056(6) Uani 1 1 d U
C9 C 1.251(3) 0.2332(4) 0.2618(16) 0.059(6) Uani 1 1 d U
H9 H 1.3086 0.2121 0.3077 0.071 Uiso 1 1 calc R
C71 C 0.791(3) 0.2525(4) 0.3483(14) 0.050(6) Uani 1 1 d U
H71 H 0.7067 0.2481 0.2840 0.060 Uiso 1 1 calc R
C57 C 0.823(3) 0.1771(5) 0.3732(13) 0.056(6) Uani 1 1 d U
H57 H 0.7301 0.1734 0.3131 0.067 Uiso 1 1 calc R
C56 C 0.902(3) 0.1423(5) 0.4184(15) 0.062(6) Uani 1 1 d U
H56 H 0.9938 0.1459 0.4790 0.074 Uiso 1 1 calc R
C54 C 0.859(3) 0.0309(6) 0.3770(16) 0.063(6) Uani 1 1 d U
H54 H 0.8938 0.0030 0.3910 0.075 Uiso 1 1 calc R
C4 C 1.130(3) 0.0330(5) 0.1636(15) 0.052(6) Uani 1 1 d U
H4 H 1.1667 0.0052 0.1764 0.063 Uiso 1 1 calc R
O1 O 1.3241(18) 0.3581(3) 0.3480(9) 0.048(4) Uani 1 1 d .
C64 C 0.950(2) 0.4198(4) 0.4819(14) 0.045(5) Uani 1 1 d U
H64 H 1.0377 0.4253 0.5440 0.053 Uiso 1 1 calc R
C66 C 0.729(3) 0.4437(4) 0.3257(15) 0.050(6) Uani 1 1 d U
H66 H 0.6654 0.4658 0.2872 0.060 Uiso 1 1 calc R
C61 C 0.958(3) 0.3011(5) 0.4771(16) 0.055(6) Uani 1 1 d U
C65 C 0.861(3) 0.4510(5) 0.4207(16) 0.053(6) Uani 1 1 d U
H65 H 0.8872 0.4787 0.4425 0.063 Uiso 1 1 calc R
C63 C 0.903(3) 0.3781(5) 0.4455(16) 0.053(6) Uani 1 1 d U
C67 C 0.700(3) 0.4045(5) 0.2939(14) 0.055(6) Uani 1 1 d U
H67 H 0.6137 0.3993 0.2313 0.066 Uiso 1 1 calc R
O2 O 0.888(2) 0.3205(3) -0.0241(11) 0.063(5) Uani 1 1 d .
C18 C 1.029(3) 0.3721(5) 0.0916(16) 0.059(6) Uani 1 1 d U
C19 C 0.988(3) 0.3289(6) 0.0604(18) 0.063(7) Uani 1 1 d U
C20 C 1.083(3) 0.2948(5) 0.1335(17) 0.055(6) Uani 1 1 d U
C11 C 1.206(3) 0.3057(5) 0.2238(17) 0.056(6) Uani 1 1 d U
C13 C 1.149(3) 0.3832(5) 0.1840(16) 0.053(6) Uani 1 1 d U
C16 C 0.978(3) 0.4450(4) 0.0507(13) 0.050(6) Uani 1 1 d U
H16 H 0.9200 0.4663 0.0058 0.060 Uiso 1 1 calc R
C15 C 1.098(3) 0.4542(5) 0.1429(16) 0.053(6) Uani 1 1 d U
H15 H 1.1226 0.4823 0.1609 0.064 Uiso 1 1 calc R
C12 C 1.230(3) 0.3489(5) 0.2585(16) 0.050(6) Uani 1 1 d U
C17 C 0.942(2) 0.4034(4) 0.0243(14) 0.045(5) Uani 1 1 d U
H17 H 0.8604 0.3964 -0.0390 0.054 Uiso 1 1 calc R
C62 C 1.003(3) 0.3448(5) 0.5155(17) 0.055(6) Uani 1 1 d U
O51 O 1.103(2) 0.3499(4) 0.5991(11) 0.066(5) Uani 1 1 d .
C14 C 1.185(3) 0.4237(5) 0.2108(16) 0.065(6) Uani 1 1 d U
H14 H 1.2667 0.4309 0.2741 0.077 Uiso 1 1 calc R

loop_
_atom_site_aniso_label
_atom_site_aniso_U_11
_atom_site_aniso_U_22
_atom_site_aniso_U_33
_atom_site_aniso_U_23
_atom_site_aniso_U_13
_atom_site_aniso_U_12
Fe1 0.076(3) 0.0407(14) 0.0587(19) 0.0006(14) 0.0118(18) -0.0019(17)
O52 0.071(14) 0.058(8) 0.051(9) 0.005(7) -0.002(10) 0.008(7)
C5 0.014(11) 0.039(8) 0.048(10) -0.013(8) -0.010(9) -0.010(8)
C70 0.034(13) 0.046(10) 0.046(11) 0.006(8) -0.006(11) 0.012(9)
C52 0.049(14) 0.071(11) 0.054(12) 0.032(9) 0.015(11) 0.020(10)
C8 0.090(16) 0.043(10) 0.051(12) -0.002(9) 0.007(12) 0.007(10)
C6 0.076(15) 0.034(9) 0.070(12) -0.005(8) 0.013(12) -0.003(9)
C7 0.052(13) 0.041(9) 0.040(10) 0.015(7) -0.011(10) 0.000(9)
C68 0.075(15) 0.048(10) 0.056(12) 0.003(9) 0.016(12) 0.004(10)
C69 0.063(16) 0.042(10) 0.063(12) -0.018(9) 0.017(12) 0.009(9)
C55 0.044(13) 0.045(9) 0.081(12) 0.004(10) 0.004(11) -0.005(10)
C21 0.079(15) 0.043(9) 0.033(10) 0.003(8) -0.001(10) 0.005(9)
C60 0.044(14) 0.052(10) 0.046(11) 0.018(8) 0.006(10) 0.011(9)
C1 0.057(15) 0.066(11) 0.040(11) -0.001(9) 0.010(11) 0.015(10)
C59 0.066(15) 0.043(9) 0.044(11) 0.021(8) 0.019(11) 0.014(9)
C58 0.071(15) 0.043(10) 0.060(12) -0.012(9) 0.015(12) -0.008(10)
C2 0.061(14) 0.039(9) 0.060(12) -0.004(8) 0.004(11) 0.001(9)
C3 0.048(14) 0.046(10) 0.059(12) 0.015(8) 0.022(11) 0.015(9)
C53 0.044(13) 0.034(9) 0.055(11) -0.011(8) 0.001(11) -0.005(9)
C10 0.071(14) 0.039(9) 0.033(10) 0.005(7) -0.012(10) -0.002(9)
C51 0.077(15) 0.050(10) 0.043(11) 0.003(8) 0.007(11) -0.008(10)
C9 0.081(15) 0.023(9) 0.073(13) -0.002(8) 0.009(12) 0.001(9)
C71 0.069(14) 0.028(9) 0.053(11) 0.010(8) 0.000(11) 0.005(9)
C57 0.075(15) 0.057(10) 0.040(11) 0.004(8) 0.022(11) 0.005(10)
C56 0.070(15) 0.052(10) 0.063(12) 0.005(9) 0.006(12) 0.002(10)
C54 0.049(14) 0.075(12) 0.064(13) 0.002(10) 0.005(12) 0.012(11)
C4 0.067(15) 0.032(9) 0.058(12) 0.013(8) 0.004(11) -0.006(9)
O1 0.065(12) 0.038(6) 0.039(8) -0.007(5) -0.010(8) -0.008(6)
C64 0.053(14) 0.037(9) 0.043(11) 0.004(7) -0.001(10) 0.012(8)
C66 0.070(15) 0.038(10) 0.041(10) -0.001(7) -0.001(11) -0.006(9)
C61 0.067(15) 0.054(10) 0.044(11) 0.007(8) 0.007(11) 0.013(10)
C65 0.065(15) 0.032(9) 0.062(12) -0.003(9) 0.021(11) -0.005(9)
C63 0.068(15) 0.038(9) 0.057(12) 0.004(9) 0.031(12) 0.012(9)
C67 0.054(14) 0.058(10) 0.054(12) -0.007(9) 0.013(11) 0.000(10)
O2 0.088(15) 0.040(7) 0.064(11) -0.009(6) 0.017(11) -0.003(7)
C18 0.081(16) 0.041(10) 0.057(12) 0.006(9) 0.008(12) 0.006(10)
C19 0.072(16) 0.054(11) 0.064(13) -0.011(10) 0.020(13) -0.004(10)
C20 0.057(15) 0.038(10) 0.069(13) 0.011(9) 0.002(12) 0.014(9)
C11 0.067(15) 0.055(11) 0.048(12) 0.007(9) 0.023(12) -0.006(10)
C13 0.051(15) 0.050(10) 0.060(12) -0.002(9) 0.020(12) 0.013(9)
C16 0.081(15) 0.049(10) 0.021(9) 0.006(7) 0.007(10) 0.015(9)
C15 0.069(15) 0.040(9) 0.047(11) 0.003(8) -0.009(11) -0.001(9)
C12 0.055(14) 0.047(10) 0.045(11) -0.016(9) -0.020(11) -0.004(9)
C17 0.047(13) 0.038(9) 0.049(11) 0.001(8) -0.001(10) -0.001(9)
C62 0.063(16) 0.047(10) 0.056(12) 0.010(9) 0.018(12) 0.006(10)
O51 0.072(15) 0.061(8) 0.062(10) -0.004(7) -0.012(10) 0.001(8)
C14 0.077(15) 0.041(10) 0.077(13) -0.013(9) 0.012(12) -0.003(9)

loop_
_atom_type_symbol
_atom_type_description
_atom_type_scat_dispersion_real
_atom_type_scat_dispersion_imag
_atom_type_scat_source
C C 0.0033 0.0016 'International Tables Vol C Tables 4.2.6.8 and 6.1.1.4'
H H 0.0000 0.0000 'International Tables Vol C Tables 4.2.6.8 and 6.1.1.4'
O O 0.0106 0.0060 'International Tables Vol C Tables 4.2.6.8 and 6.1.1.4'
Fe Fe 0.3463 0.8444 'International Tables Vol C Tables 4.2.6.8 and 6.1.1.4'

loop_
_citation_id
_citation_doi
_citation_year
1 10.1016/j.tetlet.2003.11.013 2004

loop_
_geom_angle_atom_site_label_1
_geom_angle_atom_site_label_2
_geom_angle_atom_site_label_3
_geom_angle
C52 Fe1 C53 40.3(6)
C52 Fe1 C3 123.1(9)
C53 Fe1 C3 107.4(7)
C52 Fe1 C54 68.1(7)
C53 Fe1 C54 40.9(6)
C3 Fe1 C54 122.7(7)
C52 Fe1 C4 159.2(9)
C53 Fe1 C4 124.0(6)
C3 Fe1 C4 39.7(6)
C54 Fe1 C4 109.0(7)
C52 Fe1 C5 157.3(7)
C53 Fe1 C5 160.8(7)
C3 Fe1 C5 69.3(7)
C54 Fe1 C5 123.9(8)
C4 Fe1 C5 41.7(6)
C52 Fe1 C55 66.4(7)
C53 Fe1 C55 66.6(7)
C3 Fe1 C55 158.9(7)
C54 Fe1 C55 39.5(6)
C4 Fe1 C55 125.3(8)
C5 Fe1 C55 109.2(7)
C52 Fe1 C1 120.2(7)
C53 Fe1 C1 155.4(9)
C3 Fe1 C1 68.5(7)
C54 Fe1 C1 161.6(10)
C4 Fe1 C1 69.3(6)
C5 Fe1 C1 42.5(6)
C55 Fe1 C1 125.6(8)
C52 Fe1 C2 106.9(7)
C53 Fe1 C2 120.7(9)
C3 Fe1 C2 39.8(5)
C54 Fe1 C2 156.9(9)
C4 Fe1 C2 67.2(7)
C5 Fe1 C2 69.6(7)
C55 Fe1 C2 161.0(7)
C1 Fe1 C2 40.7(6)
C52 Fe1 C51 41.6(7)
C53 Fe1 C51 68.6(7)
C3 Fe1 C51 160.5(9)
C54 Fe1 C51 67.6(6)
C4 Fe1 C51 158.2(10)
C5 Fe1 C51 120.8(8)
C55 Fe1 C51 38.7(6)
C1 Fe1 C51 106.8(7)
C2 Fe1 C51 124.5(7)
C4 C5 C1 104.6(16)
C4 C5 Fe1 68.9(9)
C1 C5 Fe1 69.2(9)
C4 C5 H5 127.7
C1 C5 H5 127.7
Fe1 C5 H5 125.8
C71 C70 C61 121.2(17)
C71 C70 C69 117.4(18)
C61 C70 C69 121.4(17)
C53 C52 C51 109.6(18)
C53 C52 Fe1 70.7(10)
C51 C52 Fe1 72.8(11)
C53 C52 H52 125.2
C51 C52 H52 125.2
Fe1 C52 H52 122.9
C9 C8 C21 117.4(16)
C9 C8 C7 123.2(18)
C21 C8 C7 119(2)
C7 C6 C1 123.7(19)
C7 C6 H6 118.1
C1 C6 H6 118.1
C6 C7 C8 124.0(19)
C6 C7 H7 118.0
C8 C7 H7 118.0
C67 C68 C63 117.9(17)
C67 C68 C69 122(2)
C63 C68 C69 119.6(19)
O52 C69 C68 120(2)
O52 C69 C70 122.6(17)
C68 C69 C70 118(2)
C51 C55 C54 113(2)
C51 C55 Fe1 71.4(10)
C54 C55 Fe1 69.2(10)
C51 C55 H55 123.7
C54 C55 H55 123.7
Fe1 C55 H55 127.3
C20 C21 C8 119.8(19)
C20 C21 H21 120.1
C8 C21 H21 120.1
C61 C60 C59 120.7(19)
C61 C60 H60 119.6
C59 C60 H60 119.6
C2 C1 C6 130.5(19)
C2 C1 C5 106.8(15)
C6 C1 C5 123(2)
C2 C1 Fe1 69.7(10)
C6 C1 Fe1 125.8(11)
C5 C1 Fe1 68.3(8)
C58 C59 C60 123.3(17)
C58 C59 H59 118.3
C60 C59 H59 118.3
C71 C58 C59 116.2(16)
C71 C58 C57 123(2)
C59 C58 C57 120.8(19)
C3 C2 C1 109.0(19)
C3 C2 Fe1 68.8(10)
C1 C2 Fe1 69.6(11)
C3 C2 H2 125.5
C1 C2 H2 125.5
Fe1 C2 H2 127.7
C4 C3 C2 109.9(19)
C4 C3 Fe1 70.7(11)
C2 C3 Fe1 71.4(10)
C4 C3 H3 125.0
C2 C3 H3 125.0
Fe1 C3 H3 124.5
C52 C53 C54 107.8(18)
C52 C53 Fe1 69.1(10)
C54 C53 Fe1 70.7(11)
C52 C53 H53 126.1
C54 C53 H53 126.1
Fe1 C53 H53 125.7
C9 C10 C11 121.7(19)
C9 C10 H10 119.1
C11 C10 H10 119.1
C55 C51 C56 129(2)
C55 C51 C52 103.8(16)
C56 C51 C52 127(2)
C55 C51 Fe1 69.9(10)
C56 C51 Fe1 130.5(12)
C52 C51 Fe1 65.6(9)
C10 C9 C8 121.5(18)
C10 C9 H9 119.3
C8 C9 H9 119.3
C58 C71 C70 121.9(19)
C58 C71 H71 119.1
C70 C71 H71 119.0
C56 C57 C58 127(2)
C56 C57 H57 116.4
C58 C57 H57 116.4
C57 C56 C51 127(2)
C57 C56 H56 116.5
C51 C56 H56 116.5
C55 C54 C53 106.2(17)
C55 C54 Fe1 71.3(10)
C53 C54 Fe1 68.4(10)
C55 C54 H54 126.9
C53 C54 H54 126.9
Fe1 C54 H54 124.9
C3 C4 C5 109.6(15)
C3 C4 Fe1 69.7(10)
C5 C4 Fe1 69.4(8)
C3 C4 H4 125.2
C5 C4 H4 125.2
Fe1 C4 H4 127.3
C65 C64 C63 115.9(18)
C65 C64 H64 122.1
C63 C64 H64 122.1
C67 C66 C65 117.0(16)
C67 C66 H66 121.5
C65 C66 H66 121.5
C60 C61 C70 116.6(17)
C60 C61 C62 122(2)
C70 C61 C62 121.7(18)
C64 C65 C66 123.4(15)
C64 C65 H65 118.3
C66 C65 H65 118.3
C68 C63 C64 121.0(17)
C68 C63 C62 124.5(17)
C64 C63 C62 114.3(19)
C66 C67 C68 124(2)
C66 C67 H67 117.9
C68 C67 H67 117.9
C13 C18 C17 119.0(17)
C13 C18 C19 123(2)
C17 C18 C19 118(2)
O2 C19 C18 121(2)
O2 C19 C20 121.0(18)
C18 C19 C20 118(2)
C21 C20 C11 122.8(18)
C21 C20 C19 118(2)
C11 C20 C19 119.2(18)
C20 C11 C10 116.7(16)
C20 C11 C12 121(2)
C10 C11 C12 122(2)
C14 C13 C18 122(2)
C14 C13 C12 121(2)
C18 C13 C12 117.6(17)
C15 C16 C17 118.6(16)
C15 C16 H16 120.7
C17 C16 H16 120.7
C16 C15 C14 122.2(16)
C16 C15 H15 118.9
C14 C15 H15 118.9
O1 C12 C11 120.6(19)
O1 C12 C13 119.0(16)
C11 C12 C13 120.3(19)
C16 C17 C18 120.1(18)
C16 C17 H17 119.9
C18 C17 H17 119.9
O51 C62 C63 126.1(19)
O51 C62 C61 118.8(19)
C63 C62 C61 114.9(19)
C13 C14 C15 119(2)
C13 C14 H14 120.7
C15 C14 H14 120.7

loop_
_geom_bond_atom_site_label_1
_geom_bond_atom_site_label_2
_geom_bond_distance
Fe1 C52 1.986(17)
Fe1 C53 2.006(17)
Fe1 C3 2.038(16)
Fe1 C54 2.037(18)
Fe1 C4 2.050(17)
Fe1 C5 2.057(15)
Fe1 C55 2.064(17)
Fe1 C1 2.069(17)
Fe1 C2 2.071(17)
Fe1 C51 2.084(17)
O52 C69 1.20(2)
C5 C4 1.46(2)
C5 C1 1.50(2)
C5 H5 0.9500
C70 C71 1.39(2)
C70 C61 1.42(2)
C70 C69 1.51(2)
C52 C53 1.374(19)
C52 C51 1.45(2)
C52 H52 0.9500
C8 C9 1.41(2)
C8 C21 1.41(2)
C8 C7 1.42(2)
C6 C7 1.362(19)
C6 C1 1.45(2)
C6 H6 0.9500
C7 H7 0.9500
C68 C67 1.39(2)
C68 C63 1.40(2)
C68 C69 1.51(2)
C55 C51 1.37(2)
C55 C54 1.38(2)
C55 H55 0.9500
C21 C20 1.38(2)
C21 H21 0.9500
C60 C61 1.37(2)
C60 C59 1.39(2)
C60 H60 0.9500
C1 C2 1.44(2)
C59 C58 1.39(2)
C59 H59 0.9500
C58 C71 1.37(2)
C58 C57 1.45(2)
C2 C3 1.399(19)
C2 H2 0.9500
C3 C4 1.39(2)
C3 H3 0.9500
C53 C54 1.41(2)
C53 H53 0.9500
C10 C9 1.363(18)
C10 C11 1.40(2)
C10 H10 0.9500
C51 C56 1.41(2)
C9 H9 0.9500
C71 H71 0.9500
C57 C56 1.35(2)
C57 H57 0.9500
C56 H56 0.9500
C54 H54 0.9500
C4 H4 0.9500
O1 C12 1.25(2)
C64 C65 1.38(2)
C64 C63 1.45(2)
C64 H64 0.9500
C66 C67 1.341(19)
C66 C65 1.44(2)
C66 H66 0.9500
C61 C62 1.51(2)
C65 H65 0.9500
C63 C62 1.51(2)
C67 H67 0.9500
O2 C19 1.22(2)
C18 C13 1.39(2)
C18 C17 1.41(2)
C18 C19 1.48(2)
C19 C20 1.53(3)
C20 C11 1.39(2)
C11 C12 1.47(2)
C13 C14 1.374(19)
C13 C12 1.51(2)
C16 C15 1.38(2)
C16 C17 1.405(19)
C16 H16 0.9500
C15 C14 1.39(2)
C15 H15 0.9500
C17 H17 0.9500
C62 O51 1.20(2)
C14 H14 0.9500
